data_7710851
loop_
_publ_author_name
'Hoshino, Norihisa'
'Hayashi, Akari'
'Akutagawa, Tomoyuki'

_publ_section_title
;
 The strong correlations between thermal conductivities and electronic
 spin states in crystals of Fe(III) spin crossover complexes
;
_journal_name_full 'Dalton Transactions'
_journal_paper_doi 10.1039/D2DT01597H
_journal_year 2022
_chemical_formula_moiety 'C22 H30 Fe N4 O2 1+, C F3 O3 S 1-'
_chemical_formula_sum 'C23 H30 F3 Fe N4 O5 S'
_chemical_formula_weight 587.42
_space_group_crystal_system triclinic
_space_group_IT_number 2
_space_group_name_Hall '-P 1'
_space_group_name_H-M_alt 'P -1'
_atom_sites_solution_hydrogens geom
_atom_sites_solution_primary dual
_atom_sites_solution_secondary difmap
_audit_creation_method SHELXL-2018/3
_audit_update_record
;
2022-03-20 deposited with the CCDC.	2022-07-28 downloaded from the CCDC.
;
_cell_angle_alpha 117.516(8)
_cell_angle_beta 92.441(7)
_cell_angle_gamma 99.470(7)
_cell_formula_units_Z 4
_cell_length_a 9.5803(2)
_cell_length_b 17.0105(4)
_cell_length_c 17.8749(4)
_cell_measurement_reflns_used 19055
_cell_measurement_temperature 100(2)
_cell_measurement_theta_max 68.250
_cell_measurement_theta_min 2.975
_cell_volume 2524.7(2)
_computing_cell_refinement 'RAPID AUTO (Rigaku, 2011)'
_computing_data_collection 'RAPID AUTO (Rigaku, 2011)'
_computing_data_reduction 'RAPID AUTO (Rigaku, 2011)'
_computing_molecular_graphics 'Mercury (CCDC, 2020)'
_computing_publication_material 'SHELXL-2018/3 (Sheldrick, 2018)'
_computing_structure_refinement 'SHELXL-2018/3 (Sheldrick, 2018)'
_computing_structure_solution 'SHELXT 2018/2 (Sheldrick, 2018)'
_diffrn_ambient_temperature 100(2)
_diffrn_detector_area_resol_mean 10.000
_diffrn_measured_fraction_theta_full 0.975
_diffrn_measured_fraction_theta_max 0.973
_diffrn_measurement_device_type 'Rigaku R-AXIS RAPID'
_diffrn_measurement_method \w
_diffrn_radiation_type CuK\a
_diffrn_radiation_wavelength 1.54187
_diffrn_reflns_av_R_equivalents 0.0641
_diffrn_reflns_av_unetI/netI 0.0782
_diffrn_reflns_Laue_measured_fraction_full 0.975
_diffrn_reflns_Laue_measured_fraction_max 0.973
_diffrn_reflns_limit_h_max 11
_diffrn_reflns_limit_h_min -10
_diffrn_reflns_limit_k_max 20
_diffrn_reflns_limit_k_min -19
_diffrn_reflns_limit_l_max 21
_diffrn_reflns_limit_l_min -20
_diffrn_reflns_number 28390
_diffrn_reflns_point_group_measured_fraction_full 0.975
_diffrn_reflns_point_group_measured_fraction_max 0.973
_diffrn_reflns_theta_full 67.687
_diffrn_reflns_theta_max 68.251
_diffrn_reflns_theta_min 2.977
_diffrn_source 'rotating-anode X-ray tube'
_exptl_absorpt_coefficient_mu 6.141
_exptl_absorpt_correction_T_max 1.0000
_exptl_absorpt_correction_T_min 0.6002
_exptl_absorpt_correction_type empirical
_exptl_absorpt_process_details 'ABSCOR (Rigaku, 2011)'
_exptl_crystal_colour black
_exptl_crystal_density_diffrn 1.545
_exptl_crystal_description block
_exptl_crystal_F_000 1220
_exptl_crystal_preparation 'Magnetic properties,Thermal Conductivity'
_exptl_crystal_size_max 0.100
_exptl_crystal_size_mid 0.100
_exptl_crystal_size_min 0.100
_refine_diff_density_max 0.574
_refine_diff_density_min -0.484
_refine_diff_density_rms 0.076
_refine_ls_extinction_method none
_refine_ls_goodness_of_fit_ref 1.078
_refine_ls_hydrogen_treatment constr
_refine_ls_matrix_type full
_refine_ls_number_parameters 671
_refine_ls_number_reflns 9001
_refine_ls_number_restraints 0
_refine_ls_restrained_S_all 1.078
_refine_ls_R_factor_all 0.0710
_refine_ls_R_factor_gt 0.0505
_refine_ls_shift/su_max 0.000
_refine_ls_shift/su_mean 0.000
_refine_ls_structure_factor_coef Fsqd
_refine_ls_weighting_details 'w=1/[\s^2^(Fo^2^)+(0.0354P)^2^+1.7735P] where P=(Fo^2^+2Fc^2^)/3'
_refine_ls_weighting_scheme calc
_refine_ls_wR_factor_gt 0.1072
_refine_ls_wR_factor_ref 0.1161
_reflns_Friedel_coverage 0.000
_reflns_number_gt 6820
_reflns_number_total 9001
_reflns_threshold_expression 'I > 2\s(I)'
_cod_data_source_file d2dt01597h2.cif
_cod_data_source_block 2_100K
_cod_database_code 7710851
_shelx_shelxl_version_number 2018/3
_shelx_space_group_comment
;
The symmetry employed for this shelxl refinement is uniquely defined
by the following loop, which should always be used as a source of
symmetry information in preference to the above space-group names.
They are only intended as comments.
;
_shelx_estimated_absorpt_t_min 0.579
_shelx_estimated_absorpt_t_max 0.579

loop_
_space_group_symop_operation_xyz
'x, y, z'
'-x, -y, -z'

loop_
_atom_site_label
_atom_site_type_symbol
_atom_site_fract_x
_atom_site_fract_y
_atom_site_fract_z
_atom_site_U_iso_or_equiv
_atom_site_adp_type
_atom_site_occupancy
_atom_site_site_symmetry_order
_atom_site_calc_flag
_atom_site_refinement_flags_posn
_atom_site_refinement_flags_adp
_atom_site_refinement_flags_occupancy
_atom_site_disorder_assembly
_atom_site_disorder_group
Fe1 Fe 0.35870(6) 0.68668(3) 0.92757(3) 0.02094(14) Uani 1 1 d . . . . .
Fe2 Fe 0.47230(6) 0.23560(3) 0.49481(3) 0.02265(14) Uani 1 1 d . . . . .
S1 S 0.71954(10) 0.01435(6) 0.84578(6) 0.0298(2) Uani 1 1 d . . . . .
S2 S 0.32705(10) 0.14691(6) 0.71720(6) 0.0285(2) Uani 1 1 d . . . . .
F1 F 0.8427(2) -0.10071(14) 0.87036(13) 0.0398(5) Uani 1 1 d . . . . .
F2 F 0.8967(2) -0.08490(14) 0.76143(14) 0.0501(6) Uani 1 1 d . . . . .
F3 F 0.9865(2) 0.01915(15) 0.88748(17) 0.0644(8) Uani 1 1 d . . . . .
F4 F 0.1485(2) 0.17787(15) 0.82881(13) 0.0480(6) Uani 1 1 d . . . . .
F5 F 0.0581(3) 0.15629(19) 0.70732(16) 0.0664(8) Uani 1 1 d . . . . .
F6 F 0.0982(3) 0.04414(16) 0.72294(15) 0.0540(7) Uani 1 1 d . . . . .
O1 O 0.5181(2) 0.63919(15) 0.88288(13) 0.0236(5) Uani 1 1 d . . . . .
O2 O 0.2416(2) 0.57096(14) 0.88453(13) 0.0240(5) Uani 1 1 d . . . . .
O3 O 0.6495(2) 0.30553(14) 0.50006(13) 0.0254(5) Uani 1 1 d . . . . .
O4 O 0.3919(2) 0.23480(15) 0.39796(14) 0.0266(6) Uani 1 1 d . . . . .
O5 O 0.7104(3) 0.06047(15) 0.93674(14) 0.0325(6) Uani 1 1 d . . . . .
O6 O 0.7677(3) 0.07477(16) 0.81202(17) 0.0457(7) Uani 1 1 d . . . . .
O7 O 0.6024(3) -0.05953(16) 0.79572(15) 0.0350(6) Uani 1 1 d . . . . .
O8 O 0.3660(3) 0.24311(16) 0.74854(16) 0.0443(7) Uani 1 1 d . . . . .
O9 O 0.4067(3) 0.11150(16) 0.76011(14) 0.0343(6) Uani 1 1 d . . . . .
O10 O 0.3078(3) 0.09485(17) 0.62510(14) 0.0365(6) Uani 1 1 d . . . . .
N1 N 0.3961(3) 0.68116(18) 1.03152(16) 0.0229(7) Uani 1 1 d . . . . .
N2 N 0.1892(3) 0.73951(18) 0.98078(16) 0.0243(7) Uani 1 1 d . . . . .
H1 H 0.221812 0.806916 1.012326 0.029 Uiso 1 1 calc R U . . .
N3 N 0.3221(3) 0.69391(18) 0.82411(17) 0.0218(6) Uani 1 1 d . . . . .
N4 N 0.4757(3) 0.81411(18) 0.97204(16) 0.0227(6) Uani 1 1 d . . . . .
H2 H 0.409314 0.856226 0.997819 0.027 Uiso 1 1 calc R U . . .
N5 N 0.5216(3) 0.12346(18) 0.41590(17) 0.0249(7) Uani 1 1 d . . . . .
N6 N 0.2861(3) 0.15228(18) 0.48828(17) 0.0249(7) Uani 1 1 d . . . . .
H3 H 0.296636 0.138831 0.536860 0.030 Uiso 1 1 calc R U . . .
N7 N 0.4237(3) 0.34918(18) 0.57103(16) 0.0216(6) Uani 1 1 d . . . . .
N8 N 0.5502(3) 0.23986(18) 0.60468(16) 0.0228(6) Uani 1 1 d . . . . .
H4 H 0.472477 0.205505 0.620337 0.027 Uiso 1 1 calc R U . . .
C1 C 0.5953(4) 0.5994(2) 0.9124(2) 0.0225(8) Uani 1 1 d . . . . .
C2 C 0.6920(4) 0.5510(2) 0.8611(2) 0.0258(8) Uani 1 1 d . . . . .
H5 H 0.693363 0.543724 0.805206 0.031 Uiso 1 1 calc R U . . .
C3 C 0.7844(4) 0.5140(2) 0.8906(2) 0.0301(9) Uani 1 1 d . . . . .
H6 H 0.849728 0.483188 0.855134 0.036 Uiso 1 1 calc R U . . .
C4 C 0.7836(4) 0.5213(2) 0.9713(2) 0.0311(9) Uani 1 1 d . . . . .
H7 H 0.848583 0.496771 0.991773 0.037 Uiso 1 1 calc R U . . .
C5 C 0.6866(4) 0.5647(2) 1.0207(2) 0.0279(8) Uani 1 1 d . . . . .
H8 H 0.683979 0.568778 1.075466 0.033 Uiso 1 1 calc R U . . .
C6 C 0.5910(4) 0.6032(2) 0.9930(2) 0.0229(8) Uani 1 1 d . . . . .
C7 C 0.4914(4) 0.6450(2) 1.0494(2) 0.0241(8) Uani 1 1 d . . . . .
H9 H 0.496286 0.645837 1.102965 0.029 Uiso 1 1 calc R U . . .
C8 C 0.2997(4) 0.7210(2) 1.0936(2) 0.0270(8) Uani 1 1 d . . . . .
H10 H 0.339784 0.786309 1.131187 0.032 Uiso 1 1 calc R U . . .
H11 H 0.287274 0.690672 1.129330 0.032 Uiso 1 1 calc R U . . .
C9 C 0.1577(4) 0.7086(2) 1.0451(2) 0.0249(8) Uani 1 1 d . . . . .
H12 H 0.108154 0.644122 1.016608 0.030 Uiso 1 1 calc R U . . .
H13 H 0.095955 0.745117 1.084245 0.030 Uiso 1 1 calc R U . . .
C10 C 0.0588(4) 0.7183(2) 0.9198(2) 0.0274(8) Uani 1 1 d . . . . .
H14 H 0.026408 0.651720 0.886648 0.033 Uiso 1 1 calc R U . . .
H15 H 0.085274 0.741034 0.879275 0.033 Uiso 1 1 calc R U . . .
C11 C -0.0641(4) 0.7586(2) 0.9617(2) 0.0340(9) Uani 1 1 d . . . . .
H16 H -0.100975 0.729619 0.995194 0.041 Uiso 1 1 calc R U . . .
H17 H -0.140180 0.748407 0.917796 0.041 Uiso 1 1 calc R U . . .
H18 H -0.030904 0.823827 0.999148 0.041 Uiso 1 1 calc R U . . .
C12 C 0.1840(4) 0.5160(2) 0.8047(2) 0.0230(8) Uani 1 1 d . . . . .
C13 C 0.1153(4) 0.4271(2) 0.7831(2) 0.0248(8) Uani 1 1 d . . . . .
H19 H 0.115233 0.408222 0.825471 0.030 Uiso 1 1 calc R U . . .
C14 C 0.0488(4) 0.3674(2) 0.7027(2) 0.0271(8) Uani 1 1 d . . . . .
H20 H 0.004021 0.307750 0.690075 0.033 Uiso 1 1 calc R U . . .
C15 C 0.0455(4) 0.3926(2) 0.6386(2) 0.0279(8) Uani 1 1 d . . . . .
H21 H -0.003334 0.351340 0.583179 0.034 Uiso 1 1 calc R U . . .
C16 C 0.1142(4) 0.4783(2) 0.6574(2) 0.0264(8) Uani 1 1 d . . . . .
H22 H 0.112859 0.495594 0.613989 0.032 Uiso 1 1 calc R U . . .
C17 C 0.1864(3) 0.5411(2) 0.7387(2) 0.0209(7) Uani 1 1 d . . . . .
C18 C 0.2560(3) 0.6293(2) 0.7525(2) 0.0226(8) Uani 1 1 d . . . . .
H23 H 0.252776 0.640613 0.705208 0.027 Uiso 1 1 calc R U . . .
C19 C 0.3841(4) 0.7825(2) 0.8311(2) 0.0268(8) Uani 1 1 d . . . . .
H24 H 0.314647 0.822788 0.849363 0.032 Uiso 1 1 calc R U . . .
H25 H 0.409278 0.775042 0.775361 0.032 Uiso 1 1 calc R U . . .
C20 C 0.5158(4) 0.8226(2) 0.8961(2) 0.0257(8) Uani 1 1 d . . . . .
H26 H 0.592843 0.789563 0.872736 0.031 Uiso 1 1 calc R U . . .
H27 H 0.550264 0.887102 0.911746 0.031 Uiso 1 1 calc R U . . .
C21 C 0.6008(4) 0.8448(2) 1.0386(2) 0.0249(8) Uani 1 1 d . . . . .
H28 H 0.671546 0.806591 1.014176 0.030 Uiso 1 1 calc R U . . .
H29 H 0.568612 0.835130 1.086212 0.030 Uiso 1 1 calc R U . . .
C22 C 0.6731(4) 0.9430(2) 1.0735(2) 0.0312(9) Uani 1 1 d . . . . .
H30 H 0.719403 0.951224 1.028995 0.037 Uiso 1 1 calc R U . . .
H31 H 0.745049 0.960533 1.122048 0.037 Uiso 1 1 calc R U . . .
H32 H 0.601791 0.980968 1.091939 0.037 Uiso 1 1 calc R U . . .
C23 C 0.7364(4) 0.2810(2) 0.4415(2) 0.0237(8) Uani 1 1 d . . . . .
C24 C 0.8525(4) 0.3476(2) 0.4480(2) 0.0260(8) Uani 1 1 d . . . . .
H33 H 0.864485 0.407818 0.493115 0.031 Uiso 1 1 calc R U . . .
C25 C 0.9489(4) 0.3270(2) 0.3902(2) 0.0284(8) Uani 1 1 d . . . . .
H34 H 1.026353 0.373213 0.396331 0.034 Uiso 1 1 calc R U . . .
C26 C 0.9349(4) 0.2396(2) 0.3229(2) 0.0289(9) Uani 1 1 d . . . . .
H35 H 1.000314 0.226134 0.282357 0.035 Uiso 1 1 calc R U . . .
C27 C 0.8243(4) 0.1733(2) 0.3167(2) 0.0302(9) Uani 1 1 d . . . . .
H36 H 0.815095 0.113329 0.271716 0.036 Uiso 1 1 calc R U . . .
C28 C 0.7243(4) 0.1914(2) 0.3748(2) 0.0246(8) Uani 1 1 d . . . . .
C29 C 0.6183(4) 0.1161(2) 0.3664(2) 0.0258(8) Uani 1 1 d . . . . .
H37 H 0.619890 0.057480 0.321781 0.031 Uiso 1 1 calc R U . . .
C30 C 0.4198(4) 0.0418(2) 0.4012(2) 0.0279(8) Uani 1 1 d . . . . .
H38 H 0.443563 0.023244 0.444381 0.033 Uiso 1 1 calc R U . . .
H39 H 0.422013 -0.008764 0.344006 0.033 Uiso 1 1 calc R U . . .
C31 C 0.2743(4) 0.0658(2) 0.4080(2) 0.0297(9) Uani 1 1 d . . . . .
H40 H 0.243188 0.073156 0.358483 0.036 Uiso 1 1 calc R U . . .
H41 H 0.203229 0.017137 0.409152 0.036 Uiso 1 1 calc R U . . .
C32 C 0.1560(4) 0.1907(2) 0.4939(2) 0.0296(9) Uani 1 1 d . . . . .
H42 H 0.143437 0.203706 0.445763 0.036 Uiso 1 1 calc R U . . .
H43 H 0.170801 0.248956 0.547209 0.036 Uiso 1 1 calc R U . . .
C33 C 0.0198(4) 0.1296(2) 0.4924(2) 0.0354(9) Uani 1 1 d . . . . .
H44 H -0.059552 0.161184 0.500152 0.042 Uiso 1 1 calc R U . . .
H45 H 0.032180 0.114296 0.538451 0.042 Uiso 1 1 calc R U . . .
H46 H -0.001002 0.073974 0.437545 0.042 Uiso 1 1 calc R U . . .
C34 C 0.3617(4) 0.3050(2) 0.3924(2) 0.0247(8) Uani 1 1 d . . . . .
C35 C 0.3286(4) 0.2939(2) 0.3106(2) 0.0276(8) Uani 1 1 d . . . . .
H47 H 0.330349 0.237671 0.262454 0.033 Uiso 1 1 calc R U . . .
C36 C 0.2938(4) 0.3628(2) 0.2989(2) 0.0330(9) Uani 1 1 d . . . . .
H48 H 0.270244 0.353350 0.242770 0.040 Uiso 1 1 calc R U . . .
C37 C 0.2927(4) 0.4469(2) 0.3687(2) 0.0302(9) Uani 1 1 d . . . . .
H49 H 0.269009 0.494595 0.360361 0.036 Uiso 1 1 calc R U . . .
C38 C 0.3260(4) 0.4593(2) 0.4491(2) 0.0279(8) Uani 1 1 d . . . . .
H50 H 0.326228 0.516473 0.496515 0.034 Uiso 1 1 calc R U . . .
C39 C 0.3600(4) 0.3899(2) 0.4634(2) 0.0230(8) Uani 1 1 d . . . . .
C40 C 0.3888(3) 0.4068(2) 0.5494(2) 0.0238(8) Uani 1 1 d . . . . .
H51 H 0.381826 0.464498 0.593652 0.029 Uiso 1 1 calc R U . . .
C41 C 0.4492(4) 0.3737(2) 0.6616(2) 0.0274(8) Uani 1 1 d . . . . .
H52 H 0.364671 0.346933 0.678417 0.033 Uiso 1 1 calc R U . . .
H53 H 0.468983 0.440330 0.697496 0.033 Uiso 1 1 calc R U . . .
C42 C 0.5774(4) 0.3361(2) 0.6718(2) 0.0252(8) Uani 1 1 d . . . . .
H54 H 0.665359 0.370747 0.665169 0.030 Uiso 1 1 calc R U . . .
H55 H 0.589536 0.340440 0.728963 0.030 Uiso 1 1 calc R U . . .
C43 C 0.6779(4) 0.1986(2) 0.5996(2) 0.0278(8) Uani 1 1 d . . . . .
H56 H 0.756417 0.231559 0.584150 0.033 Uiso 1 1 calc R U . . .
H57 H 0.654028 0.134959 0.553574 0.033 Uiso 1 1 calc R U . . .
C44 C 0.7301(4) 0.2000(2) 0.6819(2) 0.0298(9) Uani 1 1 d . . . . .
H58 H 0.650249 0.173424 0.701171 0.036 Uiso 1 1 calc R U . . .
H59 H 0.768530 0.262740 0.725626 0.036 Uiso 1 1 calc R U . . .
H60 H 0.805081 0.164828 0.671962 0.036 Uiso 1 1 calc R U . . .
C45 C 0.8685(4) -0.0405(2) 0.8416(2) 0.0348(9) Uani 1 1 d . . . . .
C46 C 0.1489(4) 0.1303(3) 0.7453(2) 0.0359(9) Uani 1 1 d . . . . .

loop_
_atom_site_aniso_label
_atom_site_aniso_U_11
_atom_site_aniso_U_22
_atom_site_aniso_U_33
_atom_site_aniso_U_23
_atom_site_aniso_U_13
_atom_site_aniso_U_12
Fe1 0.0217(3) 0.0216(3) 0.0208(3) 0.0107(2) 0.0046(2) 0.0055(2)
Fe2 0.0246(3) 0.0222(3) 0.0220(3) 0.0104(2) 0.0060(2) 0.0067(2)
S1 0.0305(6) 0.0238(5) 0.0343(5) 0.0113(4) 0.0122(4) 0.0092(4)
S2 0.0269(5) 0.0333(5) 0.0286(5) 0.0172(4) 0.0070(4) 0.0067(4)
F1 0.0378(14) 0.0410(13) 0.0467(13) 0.0230(11) 0.0098(11) 0.0161(11)
F2 0.0568(17) 0.0423(13) 0.0605(16) 0.0246(12) 0.0378(13) 0.0264(12)
F3 0.0258(14) 0.0409(14) 0.100(2) 0.0132(14) 0.0032(14) 0.0035(12)
F4 0.0440(15) 0.0603(15) 0.0372(13) 0.0180(12) 0.0196(11) 0.0170(12)
F5 0.0398(16) 0.112(2) 0.0762(19) 0.0616(18) 0.0145(14) 0.0349(16)
F6 0.0477(16) 0.0483(15) 0.0577(16) 0.0246(13) 0.0110(12) -0.0108(12)
O1 0.0237(14) 0.0283(13) 0.0259(13) 0.0167(11) 0.0079(11) 0.0105(11)
O2 0.0283(15) 0.0221(12) 0.0233(13) 0.0118(10) 0.0034(11) 0.0063(11)
O3 0.0271(15) 0.0246(13) 0.0239(13) 0.0104(10) 0.0074(11) 0.0067(11)
O4 0.0331(15) 0.0233(13) 0.0243(13) 0.0112(11) 0.0045(11) 0.0086(11)
O5 0.0299(15) 0.0319(14) 0.0289(14) 0.0072(11) 0.0082(11) 0.0108(12)
O6 0.059(2) 0.0316(15) 0.0592(18) 0.0272(14) 0.0310(15) 0.0171(14)
O7 0.0343(16) 0.0301(14) 0.0311(14) 0.0080(12) -0.0001(12) 0.0039(12)
O8 0.052(2) 0.0297(15) 0.0526(18) 0.0232(14) 0.0118(15) 0.0001(14)
O9 0.0351(16) 0.0434(16) 0.0271(14) 0.0174(12) 0.0032(12) 0.0138(13)
O10 0.0397(17) 0.0481(16) 0.0239(14) 0.0180(12) 0.0068(12) 0.0110(13)
N1 0.0250(17) 0.0241(15) 0.0175(15) 0.0073(12) 0.0082(13) 0.0065(13)
N2 0.0237(17) 0.0239(15) 0.0230(15) 0.0100(13) 0.0044(13) 0.0028(13)
N3 0.0188(16) 0.0237(15) 0.0249(16) 0.0118(13) 0.0069(13) 0.0080(13)
N4 0.0188(16) 0.0269(16) 0.0238(15) 0.0125(13) 0.0046(12) 0.0068(13)
N5 0.0209(17) 0.0286(16) 0.0277(16) 0.0157(14) 0.0038(13) 0.0046(13)
N6 0.0258(18) 0.0240(16) 0.0243(16) 0.0100(13) 0.0044(13) 0.0079(13)
N7 0.0208(17) 0.0257(15) 0.0194(15) 0.0118(13) 0.0038(12) 0.0041(13)
N8 0.0211(17) 0.0233(15) 0.0243(16) 0.0101(13) 0.0069(13) 0.0083(13)
C1 0.021(2) 0.0208(18) 0.0243(19) 0.0108(15) 0.0021(15) 0.0021(15)
C2 0.028(2) 0.0222(18) 0.0258(19) 0.0115(16) 0.0029(16) 0.0029(16)
C3 0.022(2) 0.032(2) 0.041(2) 0.0191(18) 0.0092(17) 0.0089(17)
C4 0.029(2) 0.028(2) 0.042(2) 0.0213(18) 0.0002(18) 0.0092(18)
C5 0.023(2) 0.034(2) 0.030(2) 0.0197(17) 0.0009(16) 0.0022(17)
C6 0.020(2) 0.0248(19) 0.0253(19) 0.0134(15) -0.0005(15) 0.0042(15)
C7 0.027(2) 0.0247(19) 0.0190(18) 0.0102(15) 0.0008(15) 0.0026(16)
C8 0.029(2) 0.028(2) 0.0223(19) 0.0106(16) 0.0062(16) 0.0061(17)
C9 0.021(2) 0.028(2) 0.028(2) 0.0147(16) 0.0110(16) 0.0075(16)
C10 0.023(2) 0.032(2) 0.029(2) 0.0149(17) 0.0061(16) 0.0083(17)
C11 0.024(2) 0.032(2) 0.041(2) 0.0116(18) 0.0019(18) 0.0088(18)
C12 0.018(2) 0.0290(19) 0.0220(18) 0.0105(16) 0.0031(15) 0.0108(16)
C13 0.025(2) 0.0243(19) 0.0261(19) 0.0124(16) 0.0034(16) 0.0052(16)
C14 0.023(2) 0.0217(19) 0.034(2) 0.0110(16) 0.0037(16) 0.0071(16)
C15 0.025(2) 0.028(2) 0.0253(19) 0.0077(16) -0.0010(16) 0.0072(16)
C16 0.026(2) 0.030(2) 0.0240(19) 0.0126(16) 0.0021(16) 0.0079(17)
C17 0.0161(19) 0.0241(18) 0.0229(18) 0.0105(15) 0.0030(14) 0.0070(15)
C18 0.019(2) 0.0278(19) 0.0254(19) 0.0157(16) 0.0030(15) 0.0063(16)
C19 0.028(2) 0.0240(19) 0.031(2) 0.0154(16) 0.0028(16) 0.0038(16)
C20 0.023(2) 0.0278(19) 0.0266(19) 0.0145(16) 0.0051(16) 0.0015(16)
C21 0.020(2) 0.029(2) 0.0261(19) 0.0134(16) 0.0017(15) 0.0048(16)
C22 0.025(2) 0.031(2) 0.036(2) 0.0160(18) 0.0036(17) 0.0015(17)
C23 0.024(2) 0.029(2) 0.0243(19) 0.0147(16) 0.0055(15) 0.0149(16)
C24 0.026(2) 0.028(2) 0.031(2) 0.0191(17) 0.0058(16) 0.0080(17)
C25 0.021(2) 0.032(2) 0.036(2) 0.0203(18) 0.0030(17) 0.0051(17)
C26 0.026(2) 0.037(2) 0.032(2) 0.0213(18) 0.0111(17) 0.0137(18)
C27 0.035(2) 0.028(2) 0.029(2) 0.0129(17) 0.0066(17) 0.0103(18)
C28 0.027(2) 0.0236(19) 0.0245(19) 0.0117(15) 0.0045(16) 0.0071(16)
C29 0.028(2) 0.028(2) 0.0252(19) 0.0142(16) 0.0043(16) 0.0103(17)
C30 0.023(2) 0.0241(19) 0.034(2) 0.0118(16) 0.0053(16) 0.0037(16)
C31 0.030(2) 0.0232(19) 0.032(2) 0.0102(16) 0.0071(17) 0.0044(17)
C32 0.020(2) 0.034(2) 0.032(2) 0.0124(17) 0.0073(16) 0.0083(17)
C33 0.029(2) 0.038(2) 0.035(2) 0.0133(18) 0.0045(18) 0.0109(19)
C34 0.018(2) 0.0276(19) 0.029(2) 0.0159(16) 0.0058(15) 0.0006(16)
C35 0.029(2) 0.028(2) 0.0269(19) 0.0146(16) 0.0079(16) 0.0049(17)
C36 0.036(2) 0.034(2) 0.032(2) 0.0200(18) 0.0056(18) 0.0038(18)
C37 0.029(2) 0.027(2) 0.041(2) 0.0224(18) 0.0039(18) 0.0024(17)
C38 0.025(2) 0.0226(19) 0.036(2) 0.0143(17) 0.0064(17) 0.0003(16)
C39 0.022(2) 0.0211(18) 0.0264(19) 0.0127(15) 0.0059(15) 0.0008(15)
C40 0.020(2) 0.0215(18) 0.0268(19) 0.0078(15) 0.0076(15) 0.0070(15)
C41 0.028(2) 0.029(2) 0.0253(19) 0.0120(16) 0.0059(16) 0.0106(17)
C42 0.025(2) 0.0264(19) 0.0241(19) 0.0114(16) 0.0055(16) 0.0059(16)
C43 0.025(2) 0.030(2) 0.031(2) 0.0165(17) 0.0072(16) 0.0089(17)
C44 0.022(2) 0.035(2) 0.037(2) 0.0211(18) 0.0064(17) 0.0052(17)
C45 0.028(2) 0.024(2) 0.044(2) 0.0099(18) 0.0078(19) 0.0021(17)
C46 0.031(2) 0.043(2) 0.035(2) 0.021(2) 0.0047(19) 0.005(2)

loop_
_atom_type_symbol
_atom_type_description
_atom_type_scat_dispersion_real
_atom_type_scat_dispersion_imag
_atom_type_scat_source
C C 0.0181 0.0091 'International Tables Vol C Tables 4.2.6.8 and 6.1.1.4'
H H 0.0000 0.0000 'International Tables Vol C Tables 4.2.6.8 and 6.1.1.4'
O O 0.0492 0.0322 'International Tables Vol C Tables 4.2.6.8 and 6.1.1.4'
N N 0.0311 0.0180 'International Tables Vol C Tables 4.2.6.8 and 6.1.1.4'
F F 0.0727 0.0534 'International Tables Vol C Tables 4.2.6.8 and 6.1.1.4'
Fe Fe -1.1336 3.1974 'International Tables Vol C Tables 4.2.6.8 and 6.1.1.4'
S S 0.3331 0.5567 'International Tables Vol C Tables 4.2.6.8 and 6.1.1.4'

loop_
_geom_angle_atom_site_label_1
_geom_angle_atom_site_label_2
_geom_angle_atom_site_label_3
_geom_angle
_geom_angle_site_symmetry_1
_geom_angle_site_symmetry_3
_geom_angle_publ_flag
O2 Fe1 O1 92.68(10) . . ?
O2 Fe1 N1 86.69(10) . . ?
O1 Fe1 N1 93.80(11) . . ?
O2 Fe1 N3 94.03(10) . . ?
O1 Fe1 N3 86.38(10) . . ?
N1 Fe1 N3 179.25(12) . . ?
O2 Fe1 N4 176.70(11) . . ?
O1 Fe1 N4 89.80(11) . . ?
N1 Fe1 N4 95.32(11) . . ?
N3 Fe1 N4 83.95(11) . . ?
O2 Fe1 N2 87.94(11) . . ?
O1 Fe1 N2 177.74(10) . . ?
N1 Fe1 N2 84.06(11) . . ?
N3 Fe1 N2 95.75(11) . . ?
N4 Fe1 N2 89.66(11) . . ?
O4 Fe2 O3 94.14(10) . . ?
O4 Fe2 N5 84.91(11) . . ?
O3 Fe2 N5 93.19(11) . . ?
O4 Fe2 N7 93.49(11) . . ?
O3 Fe2 N7 85.92(10) . . ?
N5 Fe2 N7 178.12(11) . . ?
O4 Fe2 N8 176.42(10) . . ?
O3 Fe2 N8 87.84(10) . . ?
N5 Fe2 N8 97.97(11) . . ?
N7 Fe2 N8 83.66(11) . . ?
O4 Fe2 N6 87.87(11) . . ?
O3 Fe2 N6 176.00(11) . . ?
N5 Fe2 N6 83.53(11) . . ?
N7 Fe2 N6 97.42(11) . . ?
N8 Fe2 N6 90.34(11) . . ?
O7 S1 O6 116.52(17) . . ?
O7 S1 O5 114.74(15) . . ?
O6 S1 O5 113.82(15) . . ?
O7 S1 C45 103.75(16) . . ?
O6 S1 C45 103.58(17) . . ?
O5 S1 C45 101.92(17) . . ?
O9 S2 O8 115.69(16) . . ?
O9 S2 O10 114.46(15) . . ?
O8 S2 O10 113.54(15) . . ?
O9 S2 C46 103.36(17) . . ?
O8 S2 C46 103.63(18) . . ?
O10 S2 C46 104.16(17) . . ?
C1 O1 Fe1 126.0(2) . . ?
C12 O2 Fe1 126.9(2) . . ?
C23 O3 Fe2 125.4(2) . . ?
C34 O4 Fe2 126.5(2) . . ?
C7 N1 C8 119.1(3) . . ?
C7 N1 Fe1 127.1(2) . . ?
C8 N1 Fe1 113.8(2) . . ?
C9 N2 C10 112.0(3) . . ?
C9 N2 Fe1 106.4(2) . . ?
C10 N2 Fe1 116.0(2) . . ?
C9 N2 H1 107.3 . . ?
C10 N2 H1 107.3 . . ?
Fe1 N2 H1 107.3 . . ?
C18 N3 C19 119.7(3) . . ?
C18 N3 Fe1 126.3(2) . . ?
C19 N3 Fe1 113.9(2) . . ?
C20 N4 C21 112.3(3) . . ?
C20 N4 Fe1 106.51(19) . . ?
C21 N4 Fe1 117.9(2) . . ?
C20 N4 H2 106.5 . . ?
C21 N4 H2 106.5 . . ?
Fe1 N4 H2 106.5 . . ?
C29 N5 C30 119.0(3) . . ?
C29 N5 Fe2 125.3(2) . . ?
C30 N5 Fe2 114.5(2) . . ?
C32 N6 C31 112.0(3) . . ?
C32 N6 Fe2 115.0(2) . . ?
C31 N6 Fe2 106.5(2) . . ?
C32 N6 H3 107.7 . . ?
C31 N6 H3 107.7 . . ?
Fe2 N6 H3 107.7 . . ?
C40 N7 C41 119.9(3) . . ?
C40 N7 Fe2 125.4(2) . . ?
C41 N7 Fe2 114.2(2) . . ?
C42 N8 C43 112.3(3) . . ?
C42 N8 Fe2 106.92(19) . . ?
C43 N8 Fe2 115.25(19) . . ?
C42 N8 H4 107.3 . . ?
C43 N8 H4 107.3 . . ?
Fe2 N8 H4 107.3 . . ?
O1 C1 C6 124.6(3) . . ?
O1 C1 C2 118.2(3) . . ?
C6 C1 C2 117.1(3) . . ?
C3 C2 C1 121.4(3) . . ?
C3 C2 H5 119.3 . . ?
C1 C2 H5 119.3 . . ?
C2 C3 C4 121.1(3) . . ?
C2 C3 H6 119.5 . . ?
C4 C3 H6 119.5 . . ?
C5 C4 C3 118.4(3) . . ?
C5 C4 H7 120.8 . . ?
C3 C4 H7 120.8 . . ?
C4 C5 C6 122.2(3) . . ?
C4 C5 H8 118.9 . . ?
C6 C5 H8 118.9 . . ?
C5 C6 C1 119.7(3) . . ?
C5 C6 C7 117.3(3) . . ?
C1 C6 C7 123.1(3) . . ?
N1 C7 C6 123.9(3) . . ?
N1 C7 H9 118.0 . . ?
C6 C7 H9 118.0 . . ?
N1 C8 C9 107.9(3) . . ?
N1 C8 H10 110.1 . . ?
C9 C8 H10 110.1 . . ?
N1 C8 H11 110.1 . . ?
C9 C8 H11 110.1 . . ?
H10 C8 H11 108.4 . . ?
N2 C9 C8 106.7(3) . . ?
N2 C9 H12 110.4 . . ?
C8 C9 H12 110.4 . . ?
N2 C9 H13 110.4 . . ?
C8 C9 H13 110.4 . . ?
H12 C9 H13 108.6 . . ?
N2 C10 C11 114.4(3) . . ?
N2 C10 H14 108.7 . . ?
C11 C10 H14 108.7 . . ?
N2 C10 H15 108.7 . . ?
C11 C10 H15 108.7 . . ?
H14 C10 H15 107.6 . . ?
C10 C11 H16 109.5 . . ?
C10 C11 H17 109.5 . . ?
H16 C11 H17 109.5 . . ?
C10 C11 H18 109.5 . . ?
H16 C11 H18 109.5 . . ?
H17 C11 H18 109.5 . . ?
O2 C12 C13 118.2(3) . . ?
O2 C12 C17 124.2(3) . . ?
C13 C12 C17 117.7(3) . . ?
C14 C13 C12 121.6(3) . . ?
C14 C13 H19 119.2 . . ?
C12 C13 H19 119.2 . . ?
C13 C14 C15 121.1(3) . . ?
C13 C14 H20 119.4 . . ?
C15 C14 H20 119.4 . . ?
C16 C15 C14 118.5(3) . . ?
C16 C15 H21 120.7 . . ?
C14 C15 H21 120.7 . . ?
C15 C16 C17 122.2(3) . . ?
C15 C16 H22 118.9 . . ?
C17 C16 H22 118.9 . . ?
C16 C17 C12 118.8(3) . . ?
C16 C17 C18 118.4(3) . . ?
C12 C17 C18 122.8(3) . . ?
N3 C18 C17 124.8(3) . . ?
N3 C18 H23 117.6 . . ?
C17 C18 H23 117.6 . . ?
N3 C19 C20 107.3(3) . . ?
N3 C19 H24 110.3 . . ?
C20 C19 H24 110.3 . . ?
N3 C19 H25 110.3 . . ?
C20 C19 H25 110.3 . . ?
H24 C19 H25 108.5 . . ?
N4 C20 C19 107.2(3) . . ?
N4 C20 H26 110.3 . . ?
C19 C20 H26 110.3 . . ?
N4 C20 H27 110.3 . . ?
C19 C20 H27 110.3 . . ?
H26 C20 H27 108.5 . . ?
N4 C21 C22 114.1(3) . . ?
N4 C21 H28 108.7 . . ?
C22 C21 H28 108.7 . . ?
N4 C21 H29 108.7 . . ?
C22 C21 H29 108.7 . . ?
H28 C21 H29 107.6 . . ?
C21 C22 H30 109.5 . . ?
C21 C22 H31 109.5 . . ?
H30 C22 H31 109.5 . . ?
C21 C22 H32 109.5 . . ?
H30 C22 H32 109.5 . . ?
H31 C22 H32 109.5 . . ?
O3 C23 C24 117.7(3) . . ?
O3 C23 C28 124.5(3) . . ?
C24 C23 C28 117.7(3) . . ?
C25 C24 C23 121.2(3) . . ?
C25 C24 H33 119.4 . . ?
C23 C24 H33 119.4 . . ?
C24 C25 C26 121.2(3) . . ?
C24 C25 H34 119.4 . . ?
C26 C25 H34 119.4 . . ?
C27 C26 C25 118.3(3) . . ?
C27 C26 H35 120.8 . . ?
C25 C26 H35 120.8 . . ?
C26 C27 C28 122.2(3) . . ?
C26 C27 H36 118.9 . . ?
C28 C27 H36 118.9 . . ?
C27 C28 C23 119.3(3) . . ?
C27 C28 C29 117.9(3) . . ?
C23 C28 C29 122.7(3) . . ?
N5 C29 C28 124.0(3) . . ?
N5 C29 H37 118.0 . . ?
C28 C29 H37 118.0 . . ?
N5 C30 C31 106.4(3) . . ?
N5 C30 H38 110.5 . . ?
C31 C30 H38 110.5 . . ?
N5 C30 H39 110.5 . . ?
C31 C30 H39 110.5 . . ?
H38 C30 H39 108.6 . . ?
N6 C31 C30 107.5(3) . . ?
N6 C31 H40 110.2 . . ?
C30 C31 H40 110.2 . . ?
N6 C31 H41 110.2 . . ?
C30 C31 H41 110.2 . . ?
H40 C31 H41 108.5 . . ?
N6 C32 C33 114.4(3) . . ?
N6 C32 H42 108.7 . . ?
C33 C32 H42 108.7 . . ?
N6 C32 H43 108.7 . . ?
C33 C32 H43 108.7 . . ?
H42 C32 H43 107.6 . . ?
C32 C33 H44 109.5 . . ?
C32 C33 H45 109.5 . . ?
H44 C33 H45 109.5 . . ?
C32 C33 H46 109.5 . . ?
H44 C33 H46 109.5 . . ?
H45 C33 H46 109.5 . . ?
O4 C34 C35 117.2(3) . . ?
O4 C34 C39 124.3(3) . . ?
C35 C34 C39 118.5(3) . . ?
C36 C35 C34 121.2(3) . . ?
C36 C35 H47 119.4 . . ?
C34 C35 H47 119.4 . . ?
C35 C36 C37 120.6(3) . . ?
C35 C36 H48 119.7 . . ?
C37 C36 H48 119.7 . . ?
C38 C37 C36 119.0(3) . . ?
C38 C37 H49 120.5 . . ?
C36 C37 H49 120.5 . . ?
C37 C38 C39 121.8(3) . . ?
C37 C38 H50 119.1 . . ?
C39 C38 H50 119.1 . . ?
C38 C39 C34 118.9(3) . . ?
C38 C39 C40 118.6(3) . . ?
C34 C39 C40 122.5(3) . . ?
N7 C40 C39 124.6(3) . . ?
N7 C40 H51 117.7 . . ?
C39 C40 H51 117.7 . . ?
N7 C41 C42 106.4(3) . . ?
N7 C41 H52 110.5 . . ?
C42 C41 H52 110.5 . . ?
N7 C41 H53 110.5 . . ?
C42 C41 H53 110.5 . . ?
H52 C41 H53 108.6 . . ?
N8 C42 C41 107.0(3) . . ?
N8 C42 H54 110.3 . . ?
C41 C42 H54 110.3 . . ?
N8 C42 H55 110.3 . . ?
C41 C42 H55 110.3 . . ?
H54 C42 H55 108.6 . . ?
N8 C43 C44 113.8(3) . . ?
N8 C43 H56 108.8 . . ?
C44 C43 H56 108.8 . . ?
N8 C43 H57 108.8 . . ?
C44 C43 H57 108.8 . . ?
H56 C43 H57 107.7 . . ?
C43 C44 H58 109.5 . . ?
C43 C44 H59 109.5 . . ?
H58 C44 H59 109.5 . . ?
C43 C44 H60 109.5 . . ?
H58 C44 H60 109.5 . . ?
H59 C44 H60 109.5 . . ?
F3 C45 F1 107.6(3) . . ?
F3 C45 F2 107.1(3) . . ?
F1 C45 F2 107.4(3) . . ?
F3 C45 S1 111.5(2) . . ?
F1 C45 S1 112.3(3) . . ?
F2 C45 S1 110.7(3) . . ?
F6 C46 F5 107.8(3) . . ?
F6 C46 F4 107.4(3) . . ?
F5 C46 F4 107.5(3) . . ?
F6 C46 S2 111.4(3) . . ?
F5 C46 S2 111.4(3) . . ?
F4 C46 S2 111.1(3) . . ?

loop_
_geom_bond_atom_site_label_1
_geom_bond_atom_site_label_2
_geom_bond_distance
_geom_bond_site_symmetry_2
_geom_bond_publ_flag
Fe1 O2 1.878(2) . ?
Fe1 O1 1.880(2) . ?
Fe1 N1 1.925(3) . ?
Fe1 N3 1.931(3) . ?
Fe1 N4 2.030(3) . ?
Fe1 N2 2.042(3) . ?
Fe2 O4 1.858(2) . ?
Fe2 O3 1.878(2) . ?
Fe2 N5 1.928(3) . ?
Fe2 N7 1.930(3) . ?
Fe2 N8 2.036(3) . ?
Fe2 N6 2.050(3) . ?
S1 O7 1.432(2) . ?
S1 O6 1.440(2) . ?
S1 O5 1.457(2) . ?
S1 C45 1.816(4) . ?
S2 O9 1.436(2) . ?
S2 O8 1.437(2) . ?
S2 O10 1.450(2) . ?
S2 C46 1.814(4) . ?
F1 C45 1.336(4) . ?
F2 C45 1.341(4) . ?
F3 C45 1.324(4) . ?
F4 C46 1.330(4) . ?
F5 C46 1.329(4) . ?
F6 C46 1.323(4) . ?
O1 C1 1.322(4) . ?
O2 C12 1.321(4) . ?
O3 C23 1.322(4) . ?
O4 C34 1.319(4) . ?
N1 C7 1.287(4) . ?
N1 C8 1.464(4) . ?
N2 C9 1.492(4) . ?
N2 C10 1.501(4) . ?
N2 H1 1.0000 . ?
N3 C18 1.284(4) . ?
N3 C19 1.472(4) . ?
N4 C20 1.490(4) . ?
N4 C21 1.491(4) . ?
N4 H2 1.0000 . ?
N5 C29 1.290(4) . ?
N5 C30 1.465(4) . ?
N6 C32 1.486(4) . ?
N6 C31 1.489(4) . ?
N6 H3 1.0000 . ?
N7 C40 1.292(4) . ?
N7 C41 1.470(4) . ?
N8 C42 1.486(4) . ?
N8 C43 1.494(4) . ?
N8 H4 1.0000 . ?
C1 C6 1.415(4) . ?
C1 C2 1.415(4) . ?
C2 C3 1.380(5) . ?
C2 H5 0.9500 . ?
C3 C4 1.392(5) . ?
C3 H6 0.9500 . ?
C4 C5 1.371(5) . ?
C4 H7 0.9500 . ?
C5 C6 1.405(4) . ?
C5 H8 0.9500 . ?
C6 C7 1.440(4) . ?
C7 H9 0.9500 . ?
C8 C9 1.511(5) . ?
C8 H10 0.9900 . ?
C8 H11 0.9900 . ?
C9 H12 0.9900 . ?
C9 H13 0.9900 . ?
C10 C11 1.511(4) . ?
C10 H14 0.9900 . ?
C10 H15 0.9900 . ?
C11 H16 0.9800 . ?
C11 H17 0.9800 . ?
C11 H18 0.9800 . ?
C12 C13 1.407(4) . ?
C12 C17 1.429(4) . ?
C13 C14 1.366(4) . ?
C13 H19 0.9500 . ?
C14 C15 1.397(5) . ?
C14 H20 0.9500 . ?
C15 C16 1.372(5) . ?
C15 H21 0.9500 . ?
C16 C17 1.403(4) . ?
C16 H22 0.9500 . ?
C17 C18 1.439(4) . ?
C18 H23 0.9500 . ?
C19 C20 1.506(4) . ?
C19 H24 0.9900 . ?
C19 H25 0.9900 . ?
C20 H26 0.9900 . ?
C20 H27 0.9900 . ?
C21 C22 1.510(4) . ?
C21 H28 0.9900 . ?
C21 H29 0.9900 . ?
C22 H30 0.9800 . ?
C22 H31 0.9800 . ?
C22 H32 0.9800 . ?
C23 C24 1.410(4) . ?
C23 C28 1.417(4) . ?
C24 C25 1.377(4) . ?
C24 H33 0.9500 . ?
C25 C26 1.395(5) . ?
C25 H34 0.9500 . ?
C26 C27 1.373(5) . ?
C26 H35 0.9500 . ?
C27 C28 1.406(4) . ?
C27 H36 0.9500 . ?
C28 C29 1.441(5) . ?
C29 H37 0.9500 . ?
C30 C31 1.511(5) . ?
C30 H38 0.9900 . ?
C30 H39 0.9900 . ?
C31 H40 0.9900 . ?
C31 H41 0.9900 . ?
C32 C33 1.519(5) . ?
C32 H42 0.9900 . ?
C32 H43 0.9900 . ?
C33 H44 0.9800 . ?
C33 H45 0.9800 . ?
C33 H46 0.9800 . ?
C34 C35 1.399(4) . ?
C34 C39 1.418(4) . ?
C35 C36 1.370(5) . ?
C35 H47 0.9500 . ?
C36 C37 1.401(5) . ?
C36 H48 0.9500 . ?
C37 C38 1.368(5) . ?
C37 H49 0.9500 . ?
C38 C39 1.401(4) . ?
C38 H50 0.9500 . ?
C39 C40 1.431(4) . ?
C40 H51 0.9500 . ?
C41 C42 1.516(5) . ?
C41 H52 0.9900 . ?
C41 H53 0.9900 . ?
C42 H54 0.9900 . ?
C42 H55 0.9900 . ?
C43 C44 1.521(4) . ?
C43 H56 0.9900 . ?
C43 H57 0.9900 . ?
C44 H58 0.9800 . ?
C44 H59 0.9800 . ?
C44 H60 0.9800 . ?

loop_
_geom_torsion_atom_site_label_1
_geom_torsion_atom_site_label_2
_geom_torsion_atom_site_label_3
_geom_torsion_atom_site_label_4
_geom_torsion
_geom_torsion_site_symmetry_1
_geom_torsion_site_symmetry_2
_geom_torsion_site_symmetry_3
_geom_torsion_site_symmetry_4
_geom_torsion_publ_flag
O2 Fe1 O1 C1 -73.5(3) . . . . ?
N1 Fe1 O1 C1 13.3(3) . . . . ?
N3 Fe1 O1 C1 -167.4(3) . . . . ?
N4 Fe1 O1 C1 108.6(3) . . . . ?
O1 Fe1 O2 C12 -76.0(3) . . . . ?
N1 Fe1 O2 C12 -169.6(3) . . . . ?
N3 Fe1 O2 C12 10.6(3) . . . . ?
N2 Fe1 O2 C12 106.2(3) . . . . ?
O4 Fe2 O3 C23 -62.8(3) . . . . ?
N5 Fe2 O3 C23 22.4(3) . . . . ?
N7 Fe2 O3 C23 -156.0(3) . . . . ?
N8 Fe2 O3 C23 120.2(3) . . . . ?
O3 Fe2 O4 C34 -67.5(3) . . . . ?
N5 Fe2 O4 C34 -160.3(3) . . . . ?
N7 Fe2 O4 C34 18.7(3) . . . . ?
N6 Fe2 O4 C34 116.0(3) . . . . ?
Fe1 O1 C1 C6 -14.6(5) . . . . ?
Fe1 O1 C1 C2 166.9(2) . . . . ?
O1 C1 C2 C3 174.6(3) . . . . ?
C6 C1 C2 C3 -4.0(5) . . . . ?
C1 C2 C3 C4 1.5(5) . . . . ?
C2 C3 C4 C5 1.2(5) . . . . ?
C3 C4 C5 C6 -1.3(5) . . . . ?
C4 C5 C6 C1 -1.3(5) . . . . ?
C4 C5 C6 C7 178.4(3) . . . . ?
O1 C1 C6 C5 -174.7(3) . . . . ?
C2 C1 C6 C5 3.8(5) . . . . ?
O1 C1 C6 C7 5.7(5) . . . . ?
C2 C1 C6 C7 -175.8(3) . . . . ?
C8 N1 C7 C6 179.5(3) . . . . ?
Fe1 N1 C7 C6 1.6(5) . . . . ?
C5 C6 C7 N1 -178.5(3) . . . . ?
C1 C6 C7 N1 1.1(5) . . . . ?
C7 N1 C8 C9 -147.7(3) . . . . ?
Fe1 N1 C8 C9 30.5(3) . . . . ?
C10 N2 C9 C8 171.8(3) . . . . ?
Fe1 N2 C9 C8 44.1(3) . . . . ?
N1 C8 C9 N2 -48.7(3) . . . . ?
C9 N2 C10 C11 57.5(4) . . . . ?
Fe1 N2 C10 C11 180.0(2) . . . . ?
Fe1 O2 C12 C13 171.5(2) . . . . ?
Fe1 O2 C12 C17 -8.7(5) . . . . ?
O2 C12 C13 C14 177.6(3) . . . . ?
C17 C12 C13 C14 -2.2(5) . . . . ?
C12 C13 C14 C15 -0.5(5) . . . . ?
C13 C14 C15 C16 1.8(5) . . . . ?
C14 C15 C16 C17 -0.5(5) . . . . ?
C15 C16 C17 C12 -2.2(5) . . . . ?
C15 C16 C17 C18 179.7(3) . . . . ?
O2 C12 C17 C16 -176.3(3) . . . . ?
C13 C12 C17 C16 3.4(5) . . . . ?
O2 C12 C17 C18 1.7(5) . . . . ?
C13 C12 C17 C18 -178.6(3) . . . . ?
C19 N3 C18 C17 -177.5(3) . . . . ?
Fe1 N3 C18 C17 5.5(5) . . . . ?
C16 C17 C18 N3 177.9(3) . . . . ?
C12 C17 C18 N3 -0.1(5) . . . . ?
C18 N3 C19 C20 -147.9(3) . . . . ?
Fe1 N3 C19 C20 29.5(3) . . . . ?
C21 N4 C20 C19 175.3(3) . . . . ?
Fe1 N4 C20 C19 44.9(3) . . . . ?
N3 C19 C20 N4 -48.4(3) . . . . ?
C20 N4 C21 C22 60.9(4) . . . . ?
Fe1 N4 C21 C22 -174.7(2) . . . . ?
Fe2 O3 C23 C24 168.8(2) . . . . ?
Fe2 O3 C23 C28 -13.9(5) . . . . ?
O3 C23 C24 C25 179.0(3) . . . . ?
C28 C23 C24 C25 1.6(5) . . . . ?
C23 C24 C25 C26 0.3(5) . . . . ?
C24 C25 C26 C27 -1.7(5) . . . . ?
C25 C26 C27 C28 1.2(5) . . . . ?
C26 C27 C28 C23 0.7(5) . . . . ?
C26 C27 C28 C29 -175.6(3) . . . . ?
O3 C23 C28 C27 -179.3(3) . . . . ?
C24 C23 C28 C27 -2.1(5) . . . . ?
O3 C23 C28 C29 -3.2(5) . . . . ?
C24 C23 C28 C29 174.0(3) . . . . ?
C30 N5 C29 C28 -179.8(3) . . . . ?
Fe2 N5 C29 C28 13.4(5) . . . . ?
C27 C28 C29 N5 179.4(3) . . . . ?
C23 C28 C29 N5 3.3(5) . . . . ?
C29 N5 C30 C31 -135.2(3) . . . . ?
Fe2 N5 C30 C31 33.0(3) . . . . ?
C32 N6 C31 C30 169.9(3) . . . . ?
Fe2 N6 C31 C30 43.4(3) . . . . ?
N5 C30 C31 N6 -49.5(3) . . . . ?
C31 N6 C32 C33 60.4(4) . . . . ?
Fe2 N6 C32 C33 -177.8(2) . . . . ?
Fe2 O4 C34 C35 167.5(2) . . . . ?
Fe2 O4 C34 C39 -12.9(5) . . . . ?
O4 C34 C35 C36 179.0(3) . . . . ?
C39 C34 C35 C36 -0.7(5) . . . . ?
C34 C35 C36 C37 1.0(5) . . . . ?
C35 C36 C37 C38 -0.4(5) . . . . ?
C36 C37 C38 C39 -0.6(5) . . . . ?
C37 C38 C39 C34 1.0(5) . . . . ?
C37 C38 C39 C40 -177.8(3) . . . . ?
O4 C34 C39 C38 -179.9(3) . . . . ?
C35 C34 C39 C38 -0.3(5) . . . . ?
O4 C34 C39 C40 -1.2(5) . . . . ?
C35 C34 C39 C40 178.4(3) . . . . ?
C41 N7 C40 C39 -179.3(3) . . . . ?
Fe2 N7 C40 C39 9.8(5) . . . . ?
C38 C39 C40 N7 -178.7(3) . . . . ?
C34 C39 C40 N7 2.6(5) . . . . ?
C40 N7 C41 C42 -139.6(3) . . . . ?
Fe2 N7 C41 C42 32.4(3) . . . . ?
C43 N8 C42 C41 171.6(3) . . . . ?
Fe2 N8 C42 C41 44.3(3) . . . . ?
N7 C41 C42 N8 -49.6(3) . . . . ?
C42 N8 C43 C44 59.2(4) . . . . ?
Fe2 N8 C43 C44 -178.0(2) . . . . ?
O7 S1 C45 F3 -178.3(3) . . . . ?
O6 S1 C45 F3 59.6(3) . . . . ?
O5 S1 C45 F3 -58.8(3) . . . . ?
O7 S1 C45 F1 -57.4(3) . . . . ?
O6 S1 C45 F1 -179.5(3) . . . . ?
O5 S1 C45 F1 62.1(3) . . . . ?
O7 S1 C45 F2 62.6(3) . . . . ?
O6 S1 C45 F2 -59.5(3) . . . . ?
O5 S1 C45 F2 -177.9(2) . . . . ?
O9 S2 C46 F6 -56.9(3) . . . . ?
O8 S2 C46 F6 -178.0(3) . . . . ?
O10 S2 C46 F6 63.0(3) . . . . ?
O9 S2 C46 F5 -177.3(3) . . . . ?
O8 S2 C46 F5 61.6(3) . . . . ?
O10 S2 C46 F5 -57.4(3) . . . . ?
O9 S2 C46 F4 62.8(3) . . . . ?
O8 S2 C46 F4 -58.3(3) . . . . ?
O10 S2 C46 F4 -177.3(3) . . . . ?
